data_2019030
loop_
_publ_author_name
'Sachiko, Maki'
'Nishibori, Eiji'
'Aoyagi, Shinobu'
'Sakata, Makoto'
'Takata, Masaki'
'Kondo, Mio'
'Murata, Masaki'
'Sakamoto, Ryota'
'Nishihara, Hiroshi'

_publ_section_title
;
 1,4-Bis[2-(4-ferrocenylphenyl)ethynyl]anthraquinone from synchrotron
 X-ray powder diffraction
;
_journal_coeditor_code FA3318
_journal_issue 7
_journal_name_full 'Acta Crystallographica Section C'
_journal_page_first 696
_journal_page_last 703
_journal_paper_doi 10.1107/S0108270113013978
_journal_volume 69
_journal_year 2013
_chemical_formula_analytical 'C50 H32 Fe2 O2'
_chemical_formula_iupac '[Fe2 (C5 H5)2 (C40 H22 O2)]'
_chemical_formula_moiety 'C50 H32 Fe2 O2'
_chemical_formula_structural 'C50 H32 Fe2 O2'
_chemical_formula_sum 'C50 H32 Fe2 O2'
_chemical_formula_weight 776.46
_chemical_name_common 1,4-bis(ferrocenylphenylethynyl)anthraquinone
_chemical_name_systematic
;
1,4-Bis[2-(4-ferrocenylphenyl)ethynyl]anthraquinone
;
_space_group_IT_number 2
_symmetry_cell_setting triclinic
_symmetry_space_group_name_Hall '-P 1'
_symmetry_space_group_name_H-M 'P -1'
_cell_angle_alpha 93.1684(12)
_cell_angle_beta 95.7542(15)
_cell_angle_gamma 97.1347(10)
_cell_formula_units_Z 2
_cell_length_a 7.44120(10)
_cell_length_b 10.05760(10)
_cell_length_c 23.0738(3)
_cell_measurement_temperature 90
_cell_volume 1700.84(4)
_computing_cell_refinement 'SP (Nishibori <i>et al.</i>, 2007)'
_computing_data_collection 'local software (Nishibori <i>et al.</i>, 2001)'
_computing_data_reduction Missing
_computing_molecular_graphics
;
PyMOL (DeLano, 2002) and Mercury (Macrae <i>et al.</i>, 2008)
;
_computing_publication_material 'publCIF (Westrip, 2010)'
_computing_structure_refinement 'SP (Nishibori <i>et al.</i>, 2007)'
_computing_structure_solution 'GAIA (Nishibori, Ogura <i>et al.</i>, 2008)'
_diffrn_ambient_temperature 90
_diffrn_measurement_device_type 'large Debye-Scherrer camera'
_diffrn_radiation_monochromator Si(111)
_diffrn_radiation_type synchrotron
_diffrn_radiation_wavelength 1.00123
_exptl_absorpt_coefficient_mu 2.262
_exptl_crystal_density_diffrn 1.516
_exptl_crystal_F_000 800.0
_pd_block_diffractogram_id 2013-03-03T09:00|14FcPhAq-90|E._Nishibori|LDScamera.BL02B2.SPring8
_pd_char_colour brown
_pd_meas_2theta_range_inc 0.010
_pd_meas_2theta_range_max 75.140
_pd_meas_2theta_range_min 0.010
_pd_meas_number_of_points 7514
_pd_meas_scan_method fixed
_pd_proc_2theta_range_inc 0.010
_pd_proc_2theta_range_max 70.000
_pd_proc_2theta_range_min 2.000
_pd_proc_info_data_reduction none
_pd_proc_info_excluded_regions none
_pd_proc_ls_background_function 'split-Pearson7 and polynomial function'
_pd_proc_ls_pref_orient_corr none
_pd_proc_ls_profile_function split-Pearson7
_pd_proc_ls_prof_R_factor 0.007
_pd_proc_ls_prof_wR_expected 0.006
_pd_proc_ls_prof_wR_factor 0.010
_pd_proc_wavelength 1.00123
_pd_spec_mounting capillary
_pd_spec_mount_mode transmission
_pd_spec_shape cylinder
_pd_spec_size_axial 3
_pd_spec_size_equat 0.4
_refine_diff_density_max 0.619
_refine_diff_density_min -0.268
_refine_ls_extinction_method none
_refine_ls_goodness_of_fit_all 2.56
_refine_ls_hydrogen_treatment refall
_refine_ls_matrix_type full
_refine_ls_number_constraints 0
_refine_ls_number_parameters 264
_refine_ls_number_restraints 402
_refine_ls_restrained_S_all 1.6
_refine_ls_R_factor_all 0.030
_refine_ls_shift/su_max 0.02
_refine_ls_structure_factor_coef Inet
_refine_ls_weighting_scheme sigma
_cod_data_source_file fa3318.cif
_cod_data_source_block I_90K
_cod_database_code 2019030

loop_
_symmetry_equiv_pos_site_id
_symmetry_equiv_pos_as_xyz
1 +x,+y,+z
2 -x,-y,-z

loop_
_atom_site_type_symbol
_atom_site_label
_atom_site_fract_x
_atom_site_fract_y
_atom_site_fract_z
_atom_site_U_iso_or_equiv
_atom_site_adp_type
_atom_site_calc_flag
_atom_site_occupancy
_atom_site_symmetry_multiplicity
C C1 0.2522(7) 0.6401(3) 0.57410(10) 0.014(8) Uiso d 1.00 1
C C2 0.1938(7) 0.5022(3) 0.5653(2) 0.014(8) Uiso d 1.00 1
C C3 0.2095(4) 0.4341(2) 0.51190(10) 0.014(8) Uiso d 1.00 1
C C4 0.2836(4) 0.5040(2) 0.46727(9) 0.014(8) Uiso d 1.00 1
C C5 0.3420(7) 0.6421(2) 0.47600(10) 0.014(8) Uiso d 1.00 1
C C6 0.3263(8) 0.7100(3) 0.5295(2) 0.014(8) Uiso d 1.00 1
C C7 0.3118(5) 0.4328(2) 0.41170(10) 0.014(8) Uiso d 1.00 1
C C8 0.1520(6) 0.2873(2) 0.5042(2) 0.014(8) Uiso d 1.00 1
C C9 0.1846(8) 0.0051(3) 0.3928(2) 0.014(8) Uiso d 1.00 1
C C10 0.1510(7) 0.0753(2) 0.4438(2) 0.014(8) Uiso d 1.00 1
C C11 0.1802(4) 0.2158(2) 0.44860(10) 0.014(8) Uiso d 1.00 1
C C12 0.2542(4) 0.2858(3) 0.40400(10) 0.014(8) Uiso d 1.00 1
C C13 0.2841(6) 0.2158(3) 0.35240(10) 0.014(8) Uiso d 1.00 1
C C14 0.2511(8) 0.0754(3) 0.3471(2) 0.014(8) Uiso d 1.00 1
O O15 0.3787(9) 0.4937(3) 0.3728(2) 0.022(8) Uiso d 1.00 1
O O16 0.0851(9) 0.2263(3) 0.5431(2) 0.022(8) Uiso d 1.00 1
C C17 0.4210(10) 0.7214(3) 0.4327(2) 0.014(8) Uiso d 1.00 1
C C18 0.1181(9) 0.4388(3) 0.6135(2) 0.014(8) Uiso d 1.00 1
C C19 0.5771(5) 0.8674(3) 0.35530(10) 0.014(8) Uiso d 1.00 1
C C20 0.4871(5) 0.7976(3) 0.3993(2) 0.014(8) Uiso d 1.00 1
C C21 0.5051(7) 0.8270(4) 0.29770(10) 0.014(8) Uiso d 1.00 1
C C22 0.5636(5) 0.9003(3) 0.25170(10) 0.014(8) Uiso d 1.00 1
C C23 0.6851(3) 1.0190(2) 0.26360(10) 0.014(8) Uiso d 1.00 1
C C24 0.7525(6) 1.0617(3) 0.32130(10) 0.014(8) Uiso d 1.00 1
C C25 0.7031(7) 0.9837(3) 0.36700(10) 0.014(8) Uiso d 1.00 1
C C26 -0.1514(3) 0.2931(2) 0.81514(8) 0.014(8) Uiso d 1.00 1
C C27 -0.0517(6) 0.2061(4) 0.7860(2) 0.014(8) Uiso d 1.00 1
C C28 0.0120(7) 0.2392(4) 0.7329(2) 0.014(8) Uiso d 1.00 1
C C29 -0.0136(6) 0.3633(3) 0.7109(2) 0.014(8) Uiso d 1.00 1
C C30 -0.1080(8) 0.4522(4) 0.7410(3) 0.014(8) Uiso d 1.00 1
C C31 -0.1820(6) 0.4152(3) 0.7921(2) 0.014(8) Uiso d 1.00 1
C C32 0.0546(5) 0.4042(4) 0.65750(10) 0.014(8) Uiso d 1.00 1
C C33 -0.2357(3) 0.1097(2) 0.88663(8) 0.020(8) Uiso d 1.00 1
C C34 -0.2198(3) 0.2473(2) 0.86878(7) 0.020(8) Uiso d 1.00 1
C C35 -0.2842(3) 0.3312(2) 0.91395(9) 0.020(8) Uiso d 1.00 1
C C36 -0.3400(3) 0.2454(2) 0.95974(9) 0.020(8) Uiso d 1.00 1
C C37 -0.3101(3) 0.1085(2) 0.94284(9) 0.020(8) Uiso d 1.00 1
Fe Fe38 -0.0683(3) 0.23790(10) 0.94857(7) 0.0190(10) Uiso d 1.00 1
C C39 0.2012(3) 0.2866(2) 0.93350(8) 0.020(8) Uiso d 1.00 1
C C40 0.1483(3) 0.3863(2) 0.97468(8) 0.020(8) Uiso d 1.00 1
C C41 0.0886(3) 0.3173(2) 1.02483(7) 0.020(8) Uiso d 1.00 1
C C42 0.1047(3) 0.1749(2) 1.01461(8) 0.020(8) Uiso d 1.00 1
C C43 0.1743(3) 0.1559(2) 0.95820(9) 0.020(8) Uiso d 1.00 1
C C44 0.7134(3) 1.0652(2) 0.15477(9) 0.020(8) Uiso d 1.00 1
C C45 0.7640(2) 1.0929(2) 0.21745(9) 0.020(8) Uiso d 1.00 1
C C46 0.9074(2) 1.2075(2) 0.22599(9) 0.020(8) Uiso d 1.00 1
C C47 0.9453(2) 1.2506(2) 0.16850(10) 0.020(8) Uiso d 1.00 1
C C48 0.8255(3) 1.1627(2) 0.12453(9) 0.020(8) Uiso d 1.00 1
Fe Fe49 0.6746(2) 1.2594(2) 0.18045(7) 0.0190(10) Uiso d 1.00 1
C C50 0.4178(2) 1.2831(2) 0.20360(10) 0.020(8) Uiso d 1.00 1
C C51 0.5560(3) 1.3820(2) 0.23660(10) 0.020(8) Uiso d 1.00 1
C C52 0.6501(3) 1.4614(2) 0.19490(10) 0.020(8) Uiso d 1.00 1
C C53 0.5699(3) 1.4115(2) 0.13620(10) 0.020(8) Uiso d 1.00 1
C C54 0.4264(3) 1.3014(2) 0.14150(10) 0.020(8) Uiso d 1.00 1
H H55 0.240(10) 0.6854(6) 0.610(3) 0.027(8) Uiso d 1.00 1
H H56 0.370(10) 0.8018(3) 0.535(2) 0.027(8) Uiso d 1.00 1
H H57 0.1070(10) 0.0285(2) 0.4742(3) 0.027(8) Uiso d 1.00 1
H H58 0.16(2) -0.088(2) 0.389(2) 0.027(8) Uiso d 1.00 1
H H59 0.270(10) 0.0290(10) 0.313(3) 0.027(8) Uiso d 1.00 1
H H60 0.3280(10) 0.2626(4) 0.3220(2) 0.027(8) Uiso d 1.00 1
H H61 0.7510(10) 1.0106(6) 0.40520(10) 0.027(8) Uiso d 1.00 1
H H62 0.8330(10) 1.1406(5) 0.32920(10) 0.027(8) Uiso d 1.00 1
H H63 0.4210(10) 0.7497(6) 0.28990(10) 0.027(8) Uiso d 1.00 1
H H64 0.5190(10) 0.8719(5) 0.21330(10) 0.027(8) Uiso d 1.00 1
H H65 -0.0310(10) 0.1249(7) 0.8013(4) 0.027(8) Uiso d 1.00 1
H H66 0.0750(10) 0.1801(7) 0.7130(4) 0.027(8) Uiso d 1.00 1
H H67 -0.125(2) 0.5346(7) 0.7263(4) 0.027(8) Uiso d 1.00 1
H H68 -0.2480(10) 0.4730(7) 0.8114(4) 0.027(8) Uiso d 1.00 1
H H69 0.7414(3) 1.5291(2) 0.20380(10) 0.027(8) Uiso d 1.00 1
H H70 0.6032(4) 1.4431(2) 0.10260(10) 0.027(8) Uiso d 1.00 1
H H71 0.3553(3) 1.2530(2) 0.11170(10) 0.027(8) Uiso d 1.00 1
H H72 0.3408(2) 1.2218(2) 0.21880(10) 0.027(8) Uiso d 1.00 1
H H73 0.5791(3) 1.3922(2) 0.27570(10) 0.027(8) Uiso d 1.00 1
H H74 0.8215(4) 1.1677(2) 0.08560(10) 0.027(8) Uiso d 1.00 1
H H75 1.0281(3) 1.3192(2) 0.16150(10) 0.027(8) Uiso d 1.00 1
H H76 0.9627(3) 1.2450(2) 0.26057(9) 0.027(8) Uiso d 1.00 1
H H77 0.6282(3) 0.9996(2) 0.13775(9) 0.027(8) Uiso d 1.00 1
H H78 -0.2052(3) 0.0382(2) 0.86651(9) 0.027(8) Uiso d 1.00 1
H H79 -0.3334(3) 0.0362(2) 0.96340(10) 0.027(8) Uiso d 1.00 1
H H80 -0.3849(3) 0.2721(2) 0.99260(10) 0.027(8) Uiso d 1.00 1
H H81 -0.2888(3) 0.4201(2) 0.91360(10) 0.027(8) Uiso d 1.00 1
H H82 0.2430(3) 0.3029(2) 0.89900(10) 0.027(8) Uiso d 1.00 1
H H83 0.1967(3) 0.0774(2) 0.94150(10) 0.027(8) Uiso d 1.00 1
H H84 0.0767(4) 0.1102(2) 1.03885(9) 0.027(8) Uiso d 1.00 1
H H85 0.0489(4) 0.3558(2) 1.05646(7) 0.027(8) Uiso d 1.00 1
H H86 0.1519(3) 0.4748(2) 0.97000(10) 0.027(8) Uiso d 1.00 1

loop_
_atom_type_symbol
_atom_type_description
_atom_type_scat_source
Fe Fe 'International Tables for Crystallography (Vol. IV)'
O O 'International Tables for Crystallography (Vol. IV)'
C C 'International Tables for Crystallography (Vol. IV)'
H H 'International Tables for Crystallography (Vol. IV)'

loop_
_geom_angle_atom_site_label_1
_geom_angle_atom_site_label_2
_geom_angle_atom_site_label_3
_geom_angle
C33 Fe38 C34 41.23(8)
C33 Fe38 C35 69.46(10)
C33 Fe38 C36 69.47(11)
C33 Fe38 C37 41.24(9)
C33 Fe38 C39 117.41(11)
C33 Fe38 C40 153.25(12)
C33 Fe38 C41 163.13(10)
C33 Fe38 C42 124.33(9)
C33 Fe38 C43 104.89(10)
C34 Fe38 C35 41.23(9)
C34 Fe38 C36 69.46(11)
C34 Fe38 C37 69.46(10)
C34 Fe38 C39 105.47(11)
C34 Fe38 C40 118.96(10)
C34 Fe38 C41 155.00(10)
C34 Fe38 C42 161.81(11)
C34 Fe38 C43 123.71(12)
C35 Fe38 C36 41.24(9)
C35 Fe38 C37 69.46(11)
C35 Fe38 C39 125.17(10)
C35 Fe38 C40 107.60(9)
C35 Fe38 C41 120.59(10)
C35 Fe38 C42 155.62(12)
C35 Fe38 C43 162.25(12)
C36 Fe38 C37 41.22(9)
C36 Fe38 C39 163.94(10)
C36 Fe38 C40 126.79(11)
C36 Fe38 C41 108.29(11)
C36 Fe38 C42 120.02(11)
C36 Fe38 C43 154.17(10)
C37 Fe38 C39 152.81(11)
C37 Fe38 C40 164.58(12)
C37 Fe38 C41 126.22(11)
C37 Fe38 C42 106.62(10)
C37 Fe38 C43 118.07(9)
C39 Fe38 C40 41.23(9)
C39 Fe38 C41 69.50(10)
C39 Fe38 C42 69.48(10)
C39 Fe38 C43 41.25(9)
C40 Fe38 C41 41.25(8)
C40 Fe38 C42 69.47(10)
C40 Fe38 C43 69.47(11)
C41 Fe38 C42 41.24(9)
C41 Fe38 C43 69.48(10)
C42 Fe38 C43 41.23(9)
C44 Fe49 C45 41.24(9)
C44 Fe49 C46 69.50(10)
C44 Fe49 C47 69.49(10)
C44 Fe49 C48 41.27(9)
C44 Fe49 C50 115.79(12)
C44 Fe49 C51 146.85(12)
C44 Fe49 C52 171.69(12)
C44 Fe49 C53 132.96(12)
C44 Fe49 C54 109.80(11)
C45 Fe49 C46 41.25(8)
C45 Fe49 C47 69.51(9)
C45 Fe49 C48 69.50(10)
C45 Fe49 C50 109.94(11)
C45 Fe49 C51 114.47(11)
C45 Fe49 C52 144.88(12)
C45 Fe49 C53 173.74(13)
C45 Fe49 C54 134.40(12)
C46 Fe49 C47 41.28(9)
C46 Fe49 C48 69.51(10)
C46 Fe49 C50 133.14(12)
C46 Fe49 C51 107.60(11)
C46 Fe49 C52 112.16(12)
C46 Fe49 C53 143.60(12)
C46 Fe49 C54 173.91(12)
C47 Fe49 C48 41.23(9)
C47 Fe49 C50 171.87(13)
C47 Fe49 C51 131.07(12)
C47 Fe49 C52 106.06(12)
C47 Fe49 C53 112.03(12)
C47 Fe49 C54 144.61(12)
C48 Fe49 C50 146.74(12)
C48 Fe49 C51 170.84(13)
C48 Fe49 C52 130.91(12)
C48 Fe49 C53 107.39(11)
C48 Fe49 C54 114.22(11)
C50 Fe49 C51 41.23(9)
C50 Fe49 C52 69.47(10)
C50 Fe49 C53 69.45(10)
C50 Fe49 C54 41.27(9)
C51 Fe49 C52 41.25(9)
C51 Fe49 C53 69.46(10)
C51 Fe49 C54 69.49(10)
C52 Fe49 C53 41.22(10)
C52 Fe49 C54 69.46(10)
C53 Fe49 C54 41.20(9)
C2 C1 C6 120.0(3)
C1 C2 C3 120.0(3)
C1 C2 C18 116.1(4)
C3 C2 C18 123.8(3)
C2 C3 C4 120.0(2)
C2 C3 C8 119.1(3)
C4 C3 C8 120.9(3)
C3 C4 C5 120.1(2)
C3 C4 C7 120.96(19)
C5 C4 C7 118.9(2)
C4 C5 C6 119.9(3)
C4 C5 C17 123.7(3)
C6 C5 C17 116.5(3)
C1 C6 C5 120.1(3)
O15 C7 C4 121.0(2)
O15 C7 C12 120.9(3)
C4 C7 C12 118.1(2)
O16 C8 C3 120.9(4)
O16 C8 C11 120.9(3)
C3 C8 C11 118.2(3)
C10 C9 C14 119.9(3)
C9 C10 C11 120.0(3)
C8 C11 C10 118.8(3)
C8 C11 C12 120.8(2)
C10 C11 C12 120.0(3)
C7 C12 C11 121.0(2)
C7 C12 C13 119.1(2)
C11 C12 C13 119.9(3)
C12 C13 C14 120.0(3)
C9 C14 C13 120.1(4)
C5 C17 C20 174.5(4)
C2 C18 C32 170.5(4)
C20 C19 C21 114.9(3)
C20 C19 C25 124.1(3)
C21 C19 C25 120.0(3)
C17 C20 C19 169.9(4)
C19 C21 C22 120.0(4)
C21 C22 C23 119.9(2)
C22 C23 C24 120.0(2)
C22 C23 C45 122.3(2)
C24 C23 C45 117.2(2)
C23 C24 C25 120.0(3)
C19 C25 C24 119.9(2)
C27 C26 C31 120.0(3)
C27 C26 C34 116.2(2)
C31 C26 C34 123.9(3)
C26 C27 C28 120.0(4)
C27 C28 C29 119.9(4)
C28 C29 C30 120.1(4)
C28 C29 C32 122.1(4)
C30 C29 C32 117.8(4)
C29 C30 C31 120.0(4)
C26 C31 C30 120.0(4)
C18 C32 C29 177.7(5)
Fe38 C33 C34 69.40(11)
Fe38 C33 C37 69.41(12)
C34 C33 C37 108.00(17)
Fe38 C34 C26 126.80(17)
Fe38 C34 C33 69.37(11)
Fe38 C34 C35 69.40(12)
C26 C34 C33 126.02(17)
C26 C34 C35 125.97(18)
C33 C34 C35 108.02(16)
Fe38 C35 C34 69.38(12)
Fe38 C35 C36 69.38(13)
C34 C35 C36 108.00(17)
Fe38 C36 C35 69.38(13)
Fe38 C36 C37 69.39(13)
C35 C36 C37 107.99(18)
Fe38 C37 C33 69.35(13)
Fe38 C37 C36 69.39(13)
C33 C37 C36 108.00(17)
Fe38 C39 C40 69.38(13)
Fe38 C39 C43 69.38(13)
C40 C39 C43 107.98(17)
Fe38 C40 C39 69.39(13)
Fe38 C40 C41 69.39(12)
C39 C40 C41 108.04(17)
Fe38 C41 C40 69.36(11)
Fe38 C41 C42 69.37(11)
C40 C41 C42 107.95(16)
Fe38 C42 C41 69.39(11)
Fe38 C42 C43 69.40(13)
C41 C42 C43 108.04(16)
Fe38 C43 C39 69.37(13)
Fe38 C43 C42 69.37(13)
C39 C43 C42 108.00(17)
Fe49 C44 C45 69.39(12)
Fe49 C44 C48 69.36(12)
C45 C44 C48 108.00(17)
Fe49 C45 C23 126.82(14)
Fe49 C45 C44 69.37(12)
Fe49 C45 C46 69.38(12)
C23 C45 C44 126.03(18)
C23 C45 C46 125.94(18)
C44 C45 C46 108.02(17)
Fe49 C46 C45 69.36(11)
Fe49 C46 C47 69.33(11)
C45 C46 C47 107.94(17)
Fe49 C47 C46 69.39(10)
Fe49 C47 C48 69.39(12)
C46 C47 C48 108.02(16)
Fe49 C48 C44 69.38(13)
Fe49 C48 C47 69.38(11)
C44 C48 C47 108.01(17)
Fe49 C50 C51 69.42(12)
Fe49 C50 C54 69.39(12)
C51 C50 C54 108.01(17)
Fe49 C51 C50 69.35(12)
Fe49 C51 C52 69.38(13)
C50 C51 C52 107.97(19)
Fe49 C52 C51 69.37(12)
Fe49 C52 C53 69.37(12)
C51 C52 C53 107.97(18)
Fe49 C53 C52 69.41(13)
Fe49 C53 C54 69.41(13)
C52 C53 C54 108.10(19)
Fe49 C54 C50 69.34(12)
Fe49 C54 C53 69.39(13)
C50 C54 C53 107.95(18)
C2 C1 H55 120(2)
C6 C1 H55 121(2)
C1 C6 H56 121(3)
C5 C6 H56 119(3)
C10 C9 H58 120(4)
C14 C9 H58 120(5)
C9 C10 H57 119.9(4)
C11 C10 H57 120.1(5)
C12 C13 H60 120.0(4)
C14 C13 H60 120.1(4)
C9 C14 H59 120(2)
C13 C14 H59 120(2)
C19 C21 H63 120.0(3)
C22 C21 H63 120.0(3)
C21 C22 H64 120.1(5)
C23 C22 H64 119.9(4)
C23 C24 H62 120.0(3)
C25 C24 H62 120.0(3)
C19 C25 H61 120.0(5)
C24 C25 H61 120.0(5)
C26 C27 H65 120.1(7)
C28 C27 H65 119.9(7)
C27 C28 H66 119.9(7)
C29 C28 H66 120.2(7)
C29 C30 H67 119.9(9)
C31 C30 H67 120.1(9)
C26 C31 H68 120.0(6)
C30 C31 H68 120.0(6)
Fe38 C33 H78 126.8(2)
C34 C33 H78 126.0(2)
C37 C33 H78 126.0(2)
Fe38 C35 H81 126.9(2)
C34 C35 H81 126.0(3)
C36 C35 H81 126.0(3)
Fe38 C36 H80 126.8(2)
C35 C36 H80 126.1(2)
C37 C36 H80 125.9(2)
Fe38 C37 H79 126.8(2)
C33 C37 H79 126.0(2)
C36 C37 H79 126.0(3)
Fe38 C39 H82 126.8(2)
C40 C39 H82 126.0(2)
C43 C39 H82 126.1(2)
Fe38 C40 H86 126.8(2)
C39 C40 H86 126.0(2)
C41 C40 H86 126.0(2)
Fe38 C41 H85 126.8(3)
C40 C41 H85 126.0(2)
C42 C41 H85 126.0(2)
Fe38 C42 H84 126.8(3)
C41 C42 H84 126.0(2)
C43 C42 H84 126.0(2)
Fe38 C43 H83 126.8(2)
C39 C43 H83 125.9(3)
C42 C43 H83 126.1(2)
Fe49 C44 H77 126.8(2)
C45 C44 H77 126.0(2)
C48 C44 H77 126.0(2)
Fe49 C46 H76 126.8(2)
C45 C46 H76 126.0(2)
C47 C46 H76 126.0(2)
Fe49 C47 H75 126.9(2)
C46 C47 H75 125.9(3)
C48 C47 H75 126.1(3)
Fe49 C48 H74 126.9(3)
C44 C48 H74 126.0(3)
C47 C48 H74 126.0(3)
Fe49 C50 H72 126.9(2)
C51 C50 H72 126.0(3)
C54 C50 H72 126.0(3)
Fe49 C51 H73 126.8(2)
C50 C51 H73 126.0(3)
C52 C51 H73 126.0(3)
Fe49 C52 H69 126.8(2)
C51 C52 H69 126.1(3)
C53 C52 H69 126.0(3)
Fe49 C53 H70 126.8(3)
C52 C53 H70 126.0(3)
C54 C53 H70 126.0(3)
Fe49 C54 H71 126.8(2)
C50 C54 H71 125.9(3)
C53 C54 H71 126.1(3)

loop_
_geom_bond_atom_site_label_1
_geom_bond_atom_site_label_2
_geom_bond_distance
Fe38 C33 2.073(3)
Fe38 C34 2.073(2)
Fe38 C35 2.074(3)
Fe38 C36 2.074(3)
Fe38 C37 2.074(3)
Fe38 C39 2.073(3)
Fe38 C40 2.073(3)
Fe38 C41 2.073(2)
Fe38 C42 2.073(3)
Fe38 C43 2.073(3)
Fe49 C44 2.073(3)
Fe49 C45 2.073(3)
Fe49 C46 2.073(2)
Fe49 C47 2.072(2)
Fe49 C48 2.072(3)
Fe49 C50 2.073(2)
Fe49 C51 2.074(3)
Fe49 C52 2.074(3)
Fe49 C53 2.073(3)
Fe49 C54 2.074(3)
O15 C7 1.226(5)
O16 C8 1.227(6)
C1 C2 1.398(4)
C1 C6 1.398(5)
C2 C3 1.399(5)
C2 C18 1.441(6)
C3 C4 1.399(3)
C3 C8 1.481(3)
C4 C5 1.400(3)
C4 C7 1.480(3)
C5 C6 1.400(5)
C5 C17 1.439(6)
C7 C12 1.483(4)
C8 C11 1.482(5)
C9 C10 1.399(6)
C9 C14 1.399(6)
C10 C11 1.399(3)
C11 C12 1.398(4)
C12 C13 1.401(4)
C13 C14 1.399(4)
C17 C20 1.213(6)
C18 C32 1.212(6)
C19 C20 1.439(5)
C19 C21 1.401(4)
C19 C25 1.401(5)
C21 C22 1.400(4)
C22 C23 1.401(4)
C23 C24 1.399(3)
C23 C45 1.461(3)
C24 C25 1.400(4)
C26 C27 1.402(5)
C26 C31 1.400(4)
C26 C34 1.461(3)
C27 C28 1.400(6)
C28 C29 1.401(5)
C29 C30 1.400(7)
C29 C32 1.440(5)
C30 C31 1.400(8)
C33 C34 1.460(3)
C33 C37 1.460(3)
C34 C35 1.460(3)
C35 C36 1.461(3)
C36 C37 1.460(3)
C39 C40 1.460(3)
C39 C43 1.461(3)
C40 C41 1.461(3)
C41 C42 1.460(3)
C42 C43 1.460(3)
C44 C45 1.460(3)
C44 C48 1.461(3)
C45 C46 1.461(3)
C46 C47 1.461(3)
C47 C48 1.459(3)
C50 C51 1.460(3)
C50 C54 1.461(3)
C51 C52 1.461(3)
C52 C53 1.460(3)
C53 C54 1.459(3)
C1 H55 0.94(6)
C6 H56 0.94(2)
C9 H58 0.93(2)
C10 H57 0.930(7)
C13 H60 0.930(6)
C14 H59 0.92(6)
C21 H63 0.933(8)
C22 H64 0.931(4)
C24 H62 0.931(7)
C25 H61 0.929(4)
C27 H65 0.931(8)
C28 H66 0.931(9)
C30 H67 0.931(9)
C31 H68 0.929(9)
C33 H78 0.899(3)
C35 H81 0.900(3)
C36 H80 0.900(3)
C37 H79 0.898(3)
C39 H82 0.899(3)
C40 H86 0.900(3)
C41 H85 0.900(3)
C42 H84 0.900(3)
C43 H83 0.901(3)
C44 H77 0.899(3)
C46 H76 0.900(3)
C47 H75 0.899(3)
C48 H74 0.900(3)
C50 H72 0.899(3)
C51 H73 0.899(3)
C52 H69 0.900(3)
C53 H70 0.900(3)
C54 H71 0.903(3)
